data_7203752
loop_
_publ_author_name
'Paul, Barbara'
'N\"ather, Christian'
'Fromm, Katharina M.'
'Janiak, Christoph'

_publ_section_title
;
 Chiral S-1,1&#x2032;-bi-2-naphthol (S-BINOL) as a synthon for
 supramolecular hydrogen-bonded {(S-BINOLATn--)(S-BINOL)n}-strands with
 naphthyl-paneled cavities or channels for a Cd(NH3)4-fragment (n= 2)
 or [Ag(NH3)2]+(n= 1). Part 2
;
_journal_issue 51
_journal_name_full CrystEngComm
_journal_page_first 309
_journal_paper_doi 10.1039/b502202a
_journal_volume 7
_journal_year 2005
_chemical_formula_sum 'C42 H39 Ag N2 O5'
_chemical_formula_weight 759.62
_chemical_name_common
;
Diammine-silver(i)((S)-1,1'-bi-2-naphtholate(-))((S)-1,1'-bi-
2-naphthol)-ethanol
;
_chemical_name_systematic
;
Diammine-silver(I)((S)-1,1'-bi-2-naphtholate(-))((S)-1,1'-bi-2-naphthol)-
ethanol
;
_space_group_IT_number 1
_symmetry_cell_setting triclinic
_symmetry_space_group_name_Hall 'P 1'
_symmetry_space_group_name_H-M 'P 1'
_atom_sites_solution_hydrogens geom
_atom_sites_solution_primary direct
_atom_sites_solution_secondary difmap
_audit_creation_method SHELXL-97
_cell_angle_alpha 78.274(3)
_cell_angle_beta 81.002(3)
_cell_angle_gamma 89.577(3)
_cell_formula_units_Z 2
_cell_length_a 9.3931(16)
_cell_length_b 10.8023(18)
_cell_length_c 18.105(3)
_cell_measurement_temperature 243(2)
_cell_volume 1776.0(5)
_computing_cell_refinement 'Bruker SMART'
_computing_data_collection 'Bruker SMART'
_computing_data_reduction 'Bruker SHELXTL'
_computing_structure_refinement 'SHELXL-97 (Sheldrick, 1997)'
_computing_structure_solution 'SHELXS-97 (Sheldrick, 1990)'
_diffrn_ambient_temperature 243(2)
_diffrn_measured_fraction_theta_full 0.991
_diffrn_measured_fraction_theta_max 0.991
_diffrn_measurement_device_type 'Bruker AXS CCD diffractometer'
_diffrn_measurement_method '\w scans'
_diffrn_radiation_monochromator graphite
_diffrn_radiation_source 'fine-focus sealed tube'
_diffrn_radiation_type MoK\a
_diffrn_radiation_wavelength 0.71073
_diffrn_reflns_av_R_equivalents 0.0252
_diffrn_reflns_av_sigmaI/netI 0.1096
_diffrn_reflns_limit_h_max 11
_diffrn_reflns_limit_h_min -12
_diffrn_reflns_limit_k_max 13
_diffrn_reflns_limit_k_min -13
_diffrn_reflns_limit_l_max 23
_diffrn_reflns_limit_l_min -23
_diffrn_reflns_number 15491
_diffrn_reflns_theta_full 27.10
_diffrn_reflns_theta_max 27.10
_diffrn_reflns_theta_min 1.16
_exptl_absorpt_coefficient_mu 0.616
_exptl_absorpt_correction_T_max 0.9758
_exptl_absorpt_correction_T_min 0.9242
_exptl_absorpt_correction_type multi-scan
_exptl_absorpt_process_details SADABS
_exptl_crystal_colour colorless
_exptl_crystal_density_diffrn 1.420
_exptl_crystal_density_method 'not measured'
_exptl_crystal_description isometric
_exptl_crystal_F_000 784
_exptl_crystal_size_max 0.13
_exptl_crystal_size_mid 0.05
_exptl_crystal_size_min 0.04
_refine_diff_density_max 0.726
_refine_diff_density_min -0.924
_refine_diff_density_rms 0.079
_refine_ls_abs_structure_details 'Flack H D (1983), Acta Cryst. A39, 876-881'
_refine_ls_abs_structure_Flack 0.040(18)
_refine_ls_extinction_method none
_refine_ls_goodness_of_fit_ref 0.924
_refine_ls_hydrogen_treatment mixed
_refine_ls_matrix_type full
_refine_ls_number_parameters 919
_refine_ls_number_reflns 13739
_refine_ls_number_restraints 5
_refine_ls_restrained_S_all 0.924
_refine_ls_R_factor_all 0.1041
_refine_ls_R_factor_gt 0.0498
_refine_ls_shift/su_max 0.003
_refine_ls_shift/su_mean 0.000
_refine_ls_structure_factor_coef Fsqd
_refine_ls_weighting_details 'calc w=1/[\s^2^(Fo^2^)+(0.0158P)^2^+0.0000P] where P=(Fo^2^+2Fc^2^)/3'
_refine_ls_weighting_scheme calc
_refine_ls_wR_factor_gt 0.0667
_refine_ls_wR_factor_ref 0.0794
_reflns_number_gt 7694
_reflns_number_total 13739
_reflns_threshold_expression >2sigma(I)
_cod_data_source_file b502202a.txt
_cod_data_source_block barbjm
_cod_depositor_comments
;
The following automatic conversions were performed:
'_exptl_absorpt_correction_type' value 'Multi-scan' changed to
'multi-scan' according to
'/home/saulius/struct/CIF-dictionaries/cif_core.dic' dictionary named
'cif_core.dic' version 2.4.1 from 2010-06-29.

Automatic conversion script
Id: cif_fix_enum 1527 2010-12-29 10:47:43Z saulius 
;
_cod_original_sg_symbol_H-M P1
_cod_database_code 7203752

loop_
_symmetry_equiv_pos_as_xyz
'x, y, z'

loop_
_atom_site_label
_atom_site_type_symbol
_atom_site_fract_x
_atom_site_fract_y
_atom_site_fract_z
_atom_site_U_iso_or_equiv
_atom_site_adp_type
_atom_site_occupancy
_atom_site_symmetry_multiplicity
_atom_site_calc_flag
_atom_site_refinement_flags
_atom_site_disorder_assembly
_atom_site_disorder_group
Ag1 Ag 0.32319(4) 0.35693(4) 0.30509(3) 0.05297(18) Uani 1 1 d . . .
Ag2 Ag -0.09372(4) 0.86851(4) 0.03923(3) 0.05317(18) Uani 1 1 d . . .
N1 N 0.5366(4) 0.2957(4) 0.2722(3) 0.0477(14) Uani 1 1 d . . .
H1A H 0.5943 0.3141 0.3040 0.072 Uiso 1 1 calc R . .
H1B H 0.5707 0.3355 0.2241 0.072 Uiso 1 1 calc R . .
H1C H 0.5346 0.2116 0.2748 0.072 Uiso 1 1 calc R . .
N2 N 0.1048(4) 0.3925(4) 0.3468(3) 0.0460(14) Uani 1 1 d . . .
H2A H 0.0527 0.3196 0.3584 0.069 Uiso 1 1 calc R . .
H2B H 0.0682 0.4476 0.3106 0.069 Uiso 1 1 calc R . .
H2C H 0.1012 0.4254 0.3889 0.069 Uiso 1 1 calc R . .
N3 N -0.2889(4) 0.8313(4) -0.0016(3) 0.0450(14) Uani 1 1 d . . .
H3A H -0.3383 0.9031 -0.0104 0.068 Uiso 1 1 calc R . .
H3B H -0.3432 0.7726 0.0338 0.068 Uiso 1 1 calc R . .
H3C H -0.2668 0.8026 -0.0452 0.068 Uiso 1 1 calc R . .
N4 N 0.0970(5) 0.9297(4) 0.0726(3) 0.0504(14) Uani 1 1 d . . .
H4A H 0.1695 0.9395 0.0328 0.076 Uiso 1 1 calc R . .
H4B H 0.1207 0.8714 0.1116 0.076 Uiso 1 1 calc R . .
H4C H 0.0816 1.0038 0.0875 0.076 Uiso 1 1 calc R . .
O1 O 0.7524(4) 0.4968(4) 0.1782(2) 0.0383(11) Uani 1 1 d . . .
H1D H 0.811(6) 0.526(6) 0.205(3) 0.057 Uiso 1 1 d . . .
O2 O 0.4750(3) 0.6512(3) 0.0809(2) 0.0314(9) Uani 1 1 d . . .
O3 O 1.2562(4) 0.7288(4) 0.1690(2) 0.0397(12) Uani 1 1 d . . .
H3D H 1.316(7) 0.707(6) 0.142(4) 0.060 Uiso 1 1 d . . .
O4 O 0.9149(3) 0.5732(3) 0.26693(19) 0.0315(9) Uani 1 1 d . . .
O5 O 0.3573(4) 0.8126(4) -0.0140(2) 0.0383(10) Uani 1 1 d D . .
H5B H 0.395(6) 0.751(5) 0.014(4) 0.057 Uiso 1 1 d D . .
O6 O 0.5630(5) 1.0401(5) -0.1130(3) 0.0414(14) Uani 1 1 d . . .
H6A H 0.5660 0.9758 -0.1317 0.062 Uiso 1 1 calc R . .
O7 O 0.9091(5) 0.1711(5) 0.4674(4) 0.0567(16) Uani 1 1 d . . .
H7A H 0.9002 0.2383 0.4831 0.085 Uiso 1 1 calc R . .
O8 O 0.7415(4) 0.4107(4) 0.3613(2) 0.0415(11) Uani 1 1 d D . .
H8B H 0.799(6) 0.464(6) 0.335(4) 0.062 Uiso 1 1 d D . .
O9 O 0.6938(6) -0.1361(5) 0.8073(4) 0.0880(18) Uani 1 1 d . . .
H9A H 0.6793 -0.2123 0.8105 0.132 Uiso 1 1 d . . .
O10 O 0.9928(6) 0.3492(5) 0.5433(4) 0.0905(18) Uani 1 1 d . . .
H10A H 0.9740 0.4251 0.5399 0.136 Uiso 1 1 d . . .
C1 C 0.7296(5) 0.5084(4) 0.0493(3) 0.0252(13) Uani 1 1 d . . .
C2 C 0.8097(6) 0.5307(5) 0.1036(3) 0.0276(15) Uani 1 1 d . . .
C3 C 0.9487(6) 0.5847(6) 0.0814(4) 0.0346(17) Uani 1 1 d . . .
H3E H 1.0010 0.5998 0.1191 0.041 Uiso 1 1 calc R . .
C4 C 1.0102(6) 0.6161(5) 0.0062(4) 0.0373(15) Uani 1 1 d . . .
H4D H 1.1036 0.6526 -0.0070 0.045 Uiso 1 1 calc R . .
C5 C 0.9940(7) 0.6242(7) -0.1295(4) 0.046(2) Uani 1 1 d . . .
H5A H 1.0860 0.6632 -0.1442 0.055 Uiso 1 1 calc R . .
C6 C 0.9217(8) 0.5980(7) -0.1835(4) 0.055(2) Uani 1 1 d . . .
H6B H 0.9648 0.6174 -0.2350 0.066 Uiso 1 1 calc R . .
C7 C 0.7837(7) 0.5423(6) -0.1636(4) 0.0488(17) Uani 1 1 d . . .
H7B H 0.7341 0.5246 -0.2017 0.059 Uiso 1 1 calc R . .
C8 C 0.7201(6) 0.5132(5) -0.0877(3) 0.0360(14) Uani 1 1 d . . .
H8A H 0.6270 0.4762 -0.0745 0.043 Uiso 1 1 calc R . .
C9 C 0.7935(5) 0.5384(5) -0.0297(3) 0.0285(13) Uani 1 1 d . . .
C10 C 0.9346(7) 0.5943(7) -0.0521(4) 0.0313(18) Uani 1 1 d . . .
C11 C 0.5793(5) 0.4515(5) 0.0733(3) 0.0255(12) Uani 1 1 d . . .
C12 C 0.4636(6) 0.5274(5) 0.0875(3) 0.0265(15) Uani 1 1 d . . .
C13 C 0.3228(7) 0.4685(6) 0.1078(3) 0.0350(17) Uani 1 1 d . . .
H13A H 0.2425 0.5193 0.1159 0.042 Uiso 1 1 calc R . .
C14 C 0.3009(6) 0.3408(6) 0.1160(3) 0.0398(16) Uani 1 1 d . . .
H14A H 0.2069 0.3057 0.1300 0.048 Uiso 1 1 calc R . .
C15 C 0.4013(8) 0.1284(7) 0.1119(4) 0.044(2) Uani 1 1 d . . .
H15A H 0.3088 0.0903 0.1269 0.053 Uiso 1 1 calc R . .
C16 C 0.5162(8) 0.0563(6) 0.0986(4) 0.057(2) Uani 1 1 d . . .
H16A H 0.5039 -0.0317 0.1048 0.068 Uiso 1 1 calc R . .
C17 C 0.6532(7) 0.1122(6) 0.0757(4) 0.0518(18) Uani 1 1 d . . .
H17A H 0.7324 0.0608 0.0663 0.062 Uiso 1 1 calc R . .
C18 C 0.6759(6) 0.2388(5) 0.0665(3) 0.0390(15) Uani 1 1 d . . .
H18A H 0.7697 0.2737 0.0505 0.047 Uiso 1 1 calc R . .
C19 C 0.5598(6) 0.3183(5) 0.0809(3) 0.0267(13) Uani 1 1 d . . .
C20 C 0.4184(7) 0.2619(6) 0.1035(4) 0.0324(16) Uani 1 1 d . . .
C21 C 1.1531(5) 0.7137(4) 0.2974(3) 0.0241(12) Uani 1 1 d . . .
C22 C 1.2661(7) 0.6930(5) 0.2446(4) 0.0292(16) Uani 1 1 d . . .
C23 C 1.3929(6) 0.6388(6) 0.2671(4) 0.0361(17) Uani 1 1 d . . .
H23A H 1.4694 0.6249 0.2298 0.043 Uiso 1 1 calc R . .
C24 C 1.4066(6) 0.6061(5) 0.3425(4) 0.0382(15) Uani 1 1 d . . .
H24A H 1.4917 0.5690 0.3567 0.046 Uiso 1 1 calc R . .
C25 C 1.3048(8) 0.5934(7) 0.4778(4) 0.046(2) Uani 1 1 d . . .
H25A H 1.3869 0.5522 0.4933 0.056 Uiso 1 1 calc R . .
C26 C 1.1978(8) 0.6193(7) 0.5313(4) 0.055(2) Uani 1 1 d . . .
H26A H 1.2073 0.5989 0.5832 0.066 Uiso 1 1 calc R . .
C27 C 1.0739(7) 0.6763(6) 0.5092(4) 0.0513(18) Uani 1 1 d . . .
H27A H 0.9998 0.6941 0.5465 0.062 Uiso 1 1 calc R . .
C28 C 1.0583(6) 0.7064(5) 0.4347(3) 0.0371(15) Uani 1 1 d . . .
H28A H 0.9728 0.7442 0.4215 0.044 Uiso 1 1 calc R . .
C29 C 1.1673(6) 0.6828(5) 0.3758(3) 0.0287(13) Uani 1 1 d . . .
C30 C 1.2957(8) 0.6273(7) 0.3982(4) 0.0355(19) Uani 1 1 d . . .
C31 C 1.0186(5) 0.7726(5) 0.2726(3) 0.0260(12) Uani 1 1 d . . .
C32 C 0.9085(6) 0.6983(6) 0.2603(4) 0.0317(16) Uani 1 1 d . . .
C33 C 0.7819(7) 0.7591(6) 0.2385(4) 0.0398(18) Uani 1 1 d . . .
H33A H 0.7077 0.7098 0.2286 0.048 Uiso 1 1 calc R . .
C34 C 0.7646(6) 0.8850(6) 0.2313(4) 0.0453(17) Uani 1 1 d . . .
H34A H 0.6780 0.9208 0.2185 0.054 Uiso 1 1 calc R . .
C35 C 0.8635(8) 1.0954(7) 0.2328(5) 0.047(2) Uani 1 1 d . . .
H35A H 0.7807 1.1340 0.2165 0.057 Uiso 1 1 calc R . .
C36 C 0.9707(8) 1.1692(6) 0.2459(4) 0.0542(19) Uani 1 1 d . . .
H36A H 0.9605 1.2572 0.2397 0.065 Uiso 1 1 calc R . .
C37 C 1.0957(7) 1.1129(5) 0.2687(3) 0.0494(17) Uani 1 1 d . . .
H37A H 1.1690 1.1627 0.2789 0.059 Uiso 1 1 calc R . .
C38 C 1.1109(6) 0.9851(5) 0.2760(3) 0.0391(15) Uani 1 1 d . . .
H38A H 1.1973 0.9492 0.2891 0.047 Uiso 1 1 calc R . .
C39 C 1.0030(6) 0.9059(5) 0.2647(3) 0.0286(13) Uani 1 1 d . . .
C40 C 0.8740(6) 0.9628(6) 0.2429(4) 0.0338(17) Uani 1 1 d . . .
C41 C 0.3338(5) 0.8934(5) -0.1421(3) 0.0288(13) Uani 1 1 d . . .
C42 C 0.3586(5) 0.7929(5) -0.0853(3) 0.0298(13) Uani 1 1 d . . .
C43 C 0.3862(6) 0.6716(5) -0.1017(3) 0.0339(14) Uani 1 1 d . . .
H43A H 0.4056 0.6044 -0.0629 0.041 Uiso 1 1 calc R . .
C44 C 0.3846(6) 0.6519(5) -0.1731(3) 0.0405(15) Uani 1 1 d . . .
H44A H 0.4024 0.5706 -0.1830 0.049 Uiso 1 1 calc R . .
C45 C 0.3520(7) 0.7333(6) -0.3081(4) 0.0560(19) Uani 1 1 d . . .
H45A H 0.3672 0.6525 -0.3192 0.067 Uiso 1 1 calc R . .
C46 C 0.3263(9) 0.8289(7) -0.3636(4) 0.073(2) Uani 1 1 d . . .
H46A H 0.3221 0.8143 -0.4127 0.087 Uiso 1 1 calc R . .
C47 C 0.3060(7) 0.9492(7) -0.3492(4) 0.060(2) Uani 1 1 d . . .
H47A H 0.2922 1.0167 -0.3891 0.072 Uiso 1 1 calc R . .
C48 C 0.3057(6) 0.9710(6) -0.2775(4) 0.0429(17) Uani 1 1 d . . .
H48A H 0.2884 1.0529 -0.2685 0.051 Uiso 1 1 calc R . .
C49 C 0.3308(6) 0.8734(6) -0.2167(3) 0.0359(16) Uani 1 1 d . . .
C50 C 0.3569(6) 0.7503(6) -0.2330(3) 0.0401(15) Uani 1 1 d . . .
C51 C 0.3129(7) 1.0208(6) -0.1229(4) 0.0296(17) Uani 1 1 d . . .
C52 C 0.4262(8) 1.0851(7) -0.1078(4) 0.0364(19) Uani 1 1 d . . .
C53 C 0.4095(8) 1.1998(7) -0.0847(4) 0.045(2) Uani 1 1 d . . .
H53A H 0.4892 1.2400 -0.0732 0.054 Uiso 1 1 calc R . .
C54 C 0.2783(7) 1.2544(5) -0.0784(3) 0.0455(17) Uani 1 1 d . . .
H54A H 0.2682 1.3319 -0.0623 0.055 Uiso 1 1 calc R . .
C55 C 0.0209(8) 1.2523(7) -0.0908(4) 0.061(2) Uani 1 1 d . . .
H55A H 0.0093 1.3305 -0.0757 0.074 Uiso 1 1 calc R . .
C56 C -0.0942(9) 1.1942(8) -0.1076(5) 0.064(3) Uani 1 1 d . . .
H56A H -0.1846 1.2325 -0.1048 0.077 Uiso 1 1 calc R . .
C57 C -0.0778(8) 1.0782(7) -0.1289(4) 0.051(2) Uani 1 1 d . . .
H57A H -0.1575 1.0386 -0.1408 0.062 Uiso 1 1 calc R . .
C58 C 0.0515(6) 1.0203(6) -0.1328(3) 0.0429(17) Uani 1 1 d . . .
H58A H 0.0590 0.9406 -0.1462 0.051 Uiso 1 1 calc R . .
C59 C 0.1754(6) 1.0782(5) -0.1170(3) 0.0325(14) Uani 1 1 d . . .
C60 C 0.1579(7) 1.1965(6) -0.0958(3) 0.0418(16) Uani 1 1 d . . .
C61 C 0.6523(7) 0.1969(6) 0.4694(4) 0.0302(17) Uani 1 1 d . . .
C62 C 0.7755(8) 0.1290(7) 0.4583(4) 0.038(2) Uani 1 1 d . . .
C63 C 0.7765(8) 0.0111(7) 0.4349(5) 0.053(2) Uani 1 1 d . . .
H63A H 0.8629 -0.0320 0.4262 0.063 Uiso 1 1 calc R . .
C64 C 0.6517(8) -0.0367(6) 0.4255(4) 0.0547(19) Uani 1 1 d . . .
H64A H 0.6519 -0.1141 0.4094 0.066 Uiso 1 1 calc R . .
C65 C 0.3855(8) -0.0267(7) 0.4295(4) 0.055(2) Uani 1 1 d . . .
H65A H 0.3839 -0.1045 0.4139 0.066 Uiso 1 1 calc R . .
C66 C 0.2615(9) 0.0328(8) 0.4424(5) 0.061(3) Uani 1 1 d . . .
H66A H 0.1747 -0.0040 0.4365 0.073 Uiso 1 1 calc R . .
C67 C 0.2603(8) 0.1519(9) 0.4651(4) 0.055(2) Uani 1 1 d . . .
H67A H 0.1732 0.1936 0.4744 0.067 Uiso 1 1 calc R . .
C68 C 0.3881(6) 0.2047(6) 0.4731(3) 0.0409(16) Uani 1 1 d . . .
H68A H 0.3880 0.2839 0.4871 0.049 Uiso 1 1 calc R . .
C69 C 0.5191(6) 0.1423(5) 0.4609(3) 0.0343(14) Uani 1 1 d . . .
C70 C 0.5197(7) 0.0236(6) 0.4386(3) 0.0425(16) Uani 1 1 d . . .
C71 C 0.6617(5) 0.3233(5) 0.4904(3) 0.0271(13) Uani 1 1 d . . .
C72 C 0.7086(5) 0.4263(5) 0.4339(3) 0.0310(14) Uani 1 1 d . . .
C73 C 0.7238(6) 0.5466(5) 0.4516(4) 0.0370(15) Uani 1 1 d . . .
H73A H 0.7571 0.6164 0.4125 0.044 Uiso 1 1 calc R . .
C74 C 0.6906(6) 0.5616(6) 0.5246(4) 0.0416(16) Uani 1 1 d . . .
H74A H 0.7003 0.6423 0.5354 0.050 Uiso 1 1 calc R . .
C75 C 0.6071(7) 0.4720(7) 0.6618(4) 0.059(2) Uani 1 1 d . . .
H75A H 0.6173 0.5517 0.6740 0.070 Uiso 1 1 calc R . .
C76 C 0.5594(8) 0.3706(8) 0.7181(4) 0.079(3) Uani 1 1 d . . .
H76A H 0.5367 0.3807 0.7690 0.095 Uiso 1 1 calc R . .
C77 C 0.5443(7) 0.2529(7) 0.7010(4) 0.064(2) Uani 1 1 d . . .
H77A H 0.5125 0.1833 0.7404 0.077 Uiso 1 1 calc R . .
C78 C 0.5750(7) 0.2369(6) 0.6277(4) 0.0515(18) Uani 1 1 d . . .
H78A H 0.5613 0.1565 0.6171 0.062 Uiso 1 1 calc R . .
C79 C 0.6267(6) 0.3376(6) 0.5675(3) 0.0338(15) Uani 1 1 d . . .
C80 C 0.6413(6) 0.4583(6) 0.5851(3) 0.0390(15) Uani 1 1 d . . .
C81 C 0.782(2) -0.0795(12) 0.7300(8) 0.208(7) Uani 1 1 d . . .
H81A H 0.7600 0.0105 0.7193 0.249 Uiso 1 1 calc R . .
H81B H 0.8835 -0.0842 0.7373 0.249 Uiso 1 1 calc R . .
C82 C 0.7758(19) -0.1211(13) 0.6651(8) 0.258(9) Uani 1 1 d . . .
H82A H 0.8401 -0.0695 0.6232 0.387 Uiso 1 1 calc R . .
H82B H 0.6779 -0.1151 0.6541 0.387 Uiso 1 1 calc R . .
H82C H 0.8049 -0.2085 0.6714 0.387 Uiso 1 1 calc R . .
C83 C 1.008(2) 0.2902(19) 0.6262(10) 0.231(9) Uani 1 1 d . . .
H83A H 0.9073 0.2743 0.6504 0.277 Uiso 1 1 calc R . .
H83B H 1.0449 0.2065 0.6216 0.277 Uiso 1 1 calc R . .
C84 C 1.059(3) 0.310(2) 0.6730(11) 0.327(15) Uani 1 1 d . . .
H84A H 1.1014 0.2338 0.6977 0.491 Uiso 1 1 calc R . .
H84B H 0.9868 0.3390 0.7098 0.491 Uiso 1 1 calc R . .
H84C H 1.1334 0.3753 0.6530 0.491 Uiso 1 1 calc R . .

loop_
_atom_site_aniso_label
_atom_site_aniso_U_11
_atom_site_aniso_U_22
_atom_site_aniso_U_33
_atom_site_aniso_U_23
_atom_site_aniso_U_13
_atom_site_aniso_U_12
Ag1 0.0397(4) 0.0486(4) 0.0720(5) -0.0144(3) -0.0101(3) -0.0007(3)
Ag2 0.0392(4) 0.0504(4) 0.0730(5) -0.0156(4) -0.0147(3) 0.0051(3)
N1 0.040(3) 0.056(3) 0.044(3) 0.000(3) -0.008(3) -0.002(3)
N2 0.042(3) 0.034(3) 0.061(4) -0.004(3) -0.012(3) -0.004(2)
N3 0.033(3) 0.034(3) 0.063(4) 0.003(3) -0.012(3) 0.002(2)
N4 0.043(3) 0.057(3) 0.051(4) -0.008(3) -0.011(3) 0.001(3)
O1 0.033(2) 0.052(3) 0.029(3) -0.008(2) -0.0030(19) -0.015(2)
O2 0.030(2) 0.026(2) 0.037(2) -0.0044(19) -0.0050(18) 0.0051(17)
O3 0.034(3) 0.049(3) 0.035(3) -0.009(2) -0.002(2) 0.016(2)
O4 0.034(2) 0.026(2) 0.036(2) -0.0080(19) -0.0063(18) -0.0034(17)
O5 0.048(3) 0.036(3) 0.031(3) -0.005(2) -0.009(2) 0.012(2)
O6 0.035(3) 0.044(3) 0.049(3) -0.012(3) -0.013(2) 0.002(2)
O7 0.037(3) 0.055(4) 0.084(4) -0.030(3) -0.005(3) 0.002(3)
O8 0.050(3) 0.044(3) 0.027(3) -0.003(2) 0.001(2) -0.015(2)
O9 0.080(4) 0.068(4) 0.118(5) -0.044(4) 0.013(4) -0.005(3)
O10 0.092(4) 0.075(4) 0.120(5) -0.041(4) -0.037(4) 0.005(3)
C1 0.025(3) 0.018(3) 0.032(4) -0.004(3) -0.004(3) 0.002(2)
C2 0.026(3) 0.028(4) 0.024(4) 0.001(3) 0.001(3) 0.002(3)
C3 0.025(4) 0.042(4) 0.040(5) -0.014(3) -0.008(3) -0.001(3)
C4 0.026(3) 0.031(3) 0.050(4) -0.004(3) 0.003(3) -0.011(3)
C5 0.037(4) 0.050(4) 0.042(5) -0.001(4) 0.007(4) 0.008(4)
C6 0.055(5) 0.071(5) 0.031(4) -0.008(4) 0.013(4) -0.003(4)
C7 0.050(4) 0.062(5) 0.037(4) -0.013(4) -0.013(3) 0.003(4)
C8 0.033(3) 0.039(4) 0.035(4) -0.006(3) -0.002(3) 0.002(3)
C9 0.028(3) 0.025(3) 0.032(4) -0.006(3) -0.003(3) 0.002(2)
C10 0.028(4) 0.034(5) 0.030(5) -0.005(4) -0.003(3) 0.004(3)
C11 0.022(3) 0.032(3) 0.024(3) -0.009(3) -0.004(2) 0.001(2)
C12 0.017(3) 0.039(4) 0.025(4) -0.007(3) -0.007(3) 0.001(3)
C13 0.027(4) 0.037(4) 0.043(4) -0.015(3) -0.004(3) 0.007(3)
C14 0.034(4) 0.045(4) 0.037(4) -0.003(3) -0.005(3) -0.004(3)
C15 0.051(5) 0.035(4) 0.043(5) -0.004(4) -0.004(4) -0.017(4)
C16 0.073(5) 0.032(4) 0.065(5) -0.013(4) -0.002(4) -0.007(4)
C17 0.055(4) 0.038(4) 0.064(5) -0.016(4) -0.006(4) 0.010(3)
C18 0.039(4) 0.033(4) 0.047(4) -0.007(3) -0.014(3) 0.002(3)
C19 0.026(3) 0.024(3) 0.032(4) -0.006(3) -0.007(3) 0.004(2)
C20 0.035(4) 0.031(4) 0.031(4) -0.005(3) -0.006(3) -0.004(3)
C21 0.026(3) 0.019(3) 0.029(3) -0.003(3) -0.011(3) -0.002(2)
C22 0.036(4) 0.032(4) 0.025(4) -0.011(3) -0.011(3) -0.003(3)
C23 0.025(4) 0.045(4) 0.037(4) -0.006(3) -0.004(3) 0.004(3)
C24 0.030(3) 0.039(4) 0.049(4) -0.008(3) -0.020(3) 0.009(3)
C25 0.053(5) 0.041(4) 0.051(5) -0.007(4) -0.028(4) -0.003(4)
C26 0.063(5) 0.072(5) 0.031(5) -0.014(4) -0.008(4) -0.011(4)
C27 0.057(5) 0.067(5) 0.029(4) -0.014(4) 0.000(3) -0.013(4)
C28 0.042(4) 0.041(4) 0.030(4) -0.007(3) -0.010(3) -0.005(3)
C29 0.036(3) 0.024(3) 0.029(4) -0.008(3) -0.009(3) -0.004(3)
C30 0.038(5) 0.034(5) 0.038(5) -0.009(4) -0.013(4) -0.002(4)
C31 0.025(3) 0.030(3) 0.024(3) -0.009(3) -0.004(2) -0.001(2)
C32 0.030(3) 0.034(4) 0.033(4) -0.010(3) -0.007(3) 0.003(3)
C33 0.031(4) 0.046(5) 0.044(5) -0.013(4) -0.005(3) -0.008(3)
C34 0.028(4) 0.055(5) 0.057(5) -0.010(4) -0.017(3) 0.011(3)
C35 0.047(5) 0.042(5) 0.053(5) -0.009(4) -0.009(4) 0.022(4)
C36 0.073(5) 0.031(4) 0.064(5) -0.018(4) -0.016(4) 0.008(4)
C37 0.060(4) 0.032(4) 0.060(5) -0.019(3) -0.009(4) -0.009(3)
C38 0.039(4) 0.032(4) 0.047(4) -0.010(3) -0.006(3) 0.002(3)
C39 0.031(3) 0.026(3) 0.030(4) -0.009(3) -0.003(3) 0.005(3)
C40 0.028(4) 0.037(4) 0.035(4) -0.007(3) -0.003(3) 0.007(3)
C41 0.019(3) 0.039(4) 0.026(3) -0.001(3) -0.003(3) 0.000(3)
C42 0.025(3) 0.040(4) 0.023(4) -0.008(3) 0.000(3) 0.003(3)
C43 0.036(4) 0.031(4) 0.037(4) -0.011(3) -0.007(3) 0.004(3)
C44 0.045(4) 0.031(4) 0.046(4) -0.014(3) -0.002(3) 0.005(3)
C45 0.075(5) 0.044(4) 0.048(5) -0.009(4) -0.010(4) 0.001(4)
C46 0.119(7) 0.061(6) 0.045(5) -0.013(4) -0.029(5) -0.009(5)
C47 0.088(6) 0.061(5) 0.035(5) -0.009(4) -0.024(4) -0.012(4)
C48 0.056(4) 0.040(4) 0.039(4) -0.013(3) -0.018(3) 0.000(3)
C49 0.033(4) 0.037(4) 0.034(4) 0.001(3) -0.006(3) -0.004(3)
C50 0.038(4) 0.045(4) 0.037(4) -0.010(3) -0.003(3) -0.002(3)
C51 0.022(4) 0.028(4) 0.034(4) -0.001(3) 0.002(3) -0.001(3)
C52 0.033(4) 0.038(5) 0.034(5) -0.001(4) -0.002(3) 0.000(3)
C53 0.061(5) 0.034(4) 0.047(5) -0.011(4) -0.021(4) -0.007(4)
C54 0.065(5) 0.027(4) 0.047(4) -0.013(3) -0.011(4) 0.007(3)
C55 0.067(6) 0.052(5) 0.059(6) -0.006(4) 0.003(4) 0.012(4)
C56 0.043(5) 0.067(6) 0.078(7) -0.006(5) -0.007(5) 0.019(4)
C57 0.032(5) 0.052(5) 0.060(6) 0.007(4) 0.001(4) 0.005(4)
C58 0.024(3) 0.048(4) 0.050(5) 0.004(3) -0.007(3) 0.005(3)
C59 0.036(4) 0.030(3) 0.027(3) 0.001(3) 0.001(3) 0.004(3)
C60 0.045(4) 0.039(4) 0.036(4) -0.001(3) 0.000(3) 0.010(3)
C61 0.029(4) 0.027(4) 0.036(4) -0.005(3) -0.009(3) -0.001(3)
C62 0.035(4) 0.038(5) 0.042(5) -0.009(4) -0.005(3) -0.005(3)
C63 0.053(5) 0.035(4) 0.070(6) -0.017(4) -0.002(4) 0.005(4)
C64 0.078(5) 0.033(4) 0.055(5) -0.018(3) -0.005(4) -0.009(4)
C65 0.073(6) 0.048(5) 0.047(5) -0.007(4) -0.023(4) -0.025(4)
C66 0.059(6) 0.070(6) 0.057(5) -0.003(5) -0.032(5) -0.021(5)
C67 0.030(5) 0.085(7) 0.047(5) 0.010(5) -0.022(4) -0.002(4)
C68 0.037(4) 0.044(4) 0.039(4) 0.004(3) -0.013(3) -0.006(3)
C69 0.039(4) 0.039(4) 0.023(3) -0.004(3) -0.004(3) -0.007(3)
C70 0.047(4) 0.048(4) 0.033(4) -0.006(3) -0.012(3) -0.008(3)
C71 0.024(3) 0.031(3) 0.027(3) -0.008(3) -0.004(3) 0.001(2)
C72 0.023(3) 0.036(4) 0.035(4) -0.007(3) -0.008(3) 0.001(3)
C73 0.036(4) 0.032(4) 0.042(4) -0.002(3) -0.010(3) -0.011(3)
C74 0.042(4) 0.040(4) 0.045(4) -0.008(3) -0.009(3) -0.008(3)
C75 0.078(5) 0.058(5) 0.044(5) -0.027(4) -0.001(4) -0.016(4)
C76 0.111(7) 0.090(6) 0.030(5) -0.028(5) 0.030(4) -0.031(5)
C77 0.091(6) 0.063(5) 0.040(5) -0.018(4) -0.005(4) -0.015(4)
C78 0.063(5) 0.048(4) 0.043(5) -0.011(4) -0.006(4) -0.011(4)
C79 0.025(3) 0.043(4) 0.030(4) -0.003(3) 0.000(3) -0.004(3)
C80 0.041(4) 0.045(4) 0.035(4) -0.020(3) -0.006(3) -0.001(3)
C81 0.38(2) 0.133(11) 0.113(12) -0.050(10) -0.028(14) 0.005(13)
C82 0.47(3) 0.188(16) 0.134(14) -0.058(12) -0.086(16) 0.120(17)
C83 0.34(2) 0.230(19) 0.156(19) -0.047(16) -0.134(18) -0.003(16)
C84 0.59(5) 0.22(2) 0.16(2) 0.037(17) -0.14(2) -0.14(2)

loop_
_atom_type_symbol
_atom_type_description
_atom_type_scat_dispersion_real
_atom_type_scat_dispersion_imag
_atom_type_scat_source
C C 0.0033 0.0016 'International Tables Vol C Tables 4.2.6.8 and 6.1.1.4'
H H 0.0000 0.0000 'International Tables Vol C Tables 4.2.6.8 and 6.1.1.4'
N N 0.0061 0.0033 'International Tables Vol C Tables 4.2.6.8 and 6.1.1.4'
O O 0.0106 0.0060 'International Tables Vol C Tables 4.2.6.8 and 6.1.1.4'
Ag Ag -0.8971 1.1015 'International Tables Vol C Tables 4.2.6.8 and 6.1.1.4'

loop_
_geom_angle_atom_site_label_1
_geom_angle_atom_site_label_2
_geom_angle_atom_site_label_3
_geom_angle
_geom_angle_site_symmetry_1
_geom_angle_site_symmetry_3
_geom_angle_publ_flag
N2 Ag1 N1 172.21(18) . . ?
N4 Ag2 N3 172.73(18) . . ?
Ag1 N1 H1A 109.5 . . ?
Ag1 N1 H1B 109.5 . . ?
H1A N1 H1B 109.5 . . ?
Ag1 N1 H1C 109.5 . . ?
H1A N1 H1C 109.5 . . ?
H1B N1 H1C 109.5 . . ?
Ag1 N2 H2A 109.5 . . ?
Ag1 N2 H2B 109.5 . . ?
H2A N2 H2B 109.5 . . ?
Ag1 N2 H2C 109.5 . . ?
H2A N2 H2C 109.5 . . ?
H2B N2 H2C 109.5 . . ?
Ag2 N3 H3A 109.5 . . ?
Ag2 N3 H3B 109.5 . . ?
H3A N3 H3B 109.5 . . ?
Ag2 N3 H3C 109.5 . . ?
H3A N3 H3C 109.5 . . ?
H3B N3 H3C 109.5 . . ?
Ag2 N4 H4A 109.5 . . ?
Ag2 N4 H4B 109.5 . . ?
H4A N4 H4B 109.5 . . ?
Ag2 N4 H4C 109.5 . . ?
H4A N4 H4C 109.5 . . ?
H4B N4 H4C 109.5 . . ?
C2 O1 H1D 108(4) . . ?
C22 O3 H3D 115(5) . . ?
C42 O5 H5B 111(5) . . ?
C52 O6 H6A 109.5 . . ?
C62 O7 H7A 109.5 . . ?
C72 O8 H8B 113(5) . . ?
C81 O9 H9A 109.7 . . ?
C83 O10 H10A 109.5 . . ?
C2 C1 C9 118.7(5) . . ?
C2 C1 C11 120.3(5) . . ?
C9 C1 C11 120.9(5) . . ?
O1 C2 C1 118.8(5) . . ?
O1 C2 C3 120.7(5) . . ?
C1 C2 C3 120.5(5) . . ?
C4 C3 C2 121.5(6) . . ?
C4 C3 H3E 119.2 . . ?
C2 C3 H3E 119.2 . . ?
C3 C4 C10 120.8(6) . . ?
C3 C4 H4D 119.6 . . ?
C10 C4 H4D 119.6 . . ?
C6 C5 C10 121.2(7) . . ?
C6 C5 H5A 119.4 . . ?
C10 C5 H5A 119.4 . . ?
C5 C6 C7 120.8(7) . . ?
C5 C6 H6B 119.6 . . ?
C7 C6 H6B 119.6 . . ?
C8 C7 C6 119.8(6) . . ?
C8 C7 H7B 120.1 . . ?
C6 C7 H7B 120.1 . . ?
C7 C8 C9 120.8(5) . . ?
C7 C8 H8A 119.6 . . ?
C9 C8 H8A 119.6 . . ?
C8 C9 C10 117.7(5) . . ?
C8 C9 C1 121.6(5) . . ?
C10 C9 C1 120.6(5) . . ?
C5 C10 C4 122.5(6) . . ?
C5 C10 C9 119.7(6) . . ?
C4 C10 C9 117.8(6) . . ?
C12 C11 C19 121.1(5) . . ?
C12 C11 C1 120.3(5) . . ?
C19 C11 C1 118.6(4) . . ?
O2 C12 C11 123.7(5) . . ?
O2 C12 C13 118.5(5) . . ?
C11 C12 C13 117.7(5) . . ?
C14 C13 C12 122.4(6) . . ?
C14 C13 H13A 118.8 . . ?
C12 C13 H13A 118.8 . . ?
C13 C14 C20 120.4(6) . . ?
C13 C14 H14A 119.8 . . ?
C20 C14 H14A 119.8 . . ?
C16 C15 C20 120.7(7) . . ?
C16 C15 H15A 119.6 . . ?
C20 C15 H15A 119.6 . . ?
C15 C16 C17 119.9(6) . . ?
C15 C16 H16A 120.0 . . ?
C17 C16 H16A 120.0 . . ?
C18 C17 C16 121.9(6) . . ?
C18 C17 H17A 119.0 . . ?
C16 C17 H17A 119.0 . . ?
C17 C18 C19 120.5(5) . . ?
C17 C18 H18A 119.8 . . ?
C19 C18 H18A 119.8 . . ?
C18 C19 C11 122.3(5) . . ?
C18 C19 C20 117.9(5) . . ?
C11 C19 C20 119.8(5) . . ?
C14 C20 C15 122.5(6) . . ?
C14 C20 C19 118.5(6) . . ?
C15 C20 C19 119.0(6) . . ?
C22 C21 C29 118.7(5) . . ?
C22 C21 C31 120.5(5) . . ?
C29 C21 C31 120.8(5) . . ?
O3 C22 C21 119.0(5) . . ?
O3 C22 C23 120.1(5) . . ?
C21 C22 C23 120.9(6) . . ?
C24 C23 C22 120.8(6) . . ?
C24 C23 H23A 119.6 . . ?
C22 C23 H23A 119.6 . . ?
C23 C24 C30 120.4(6) . . ?
C23 C24 H24A 119.8 . . ?
C30 C24 H24A 119.8 . . ?
C26 C25 C30 121.4(7) . . ?
C26 C25 H25A 119.3 . . ?
C30 C25 H25A 119.3 . . ?
C25 C26 C27 119.8(7) . . ?
C25 C26 H26A 120.1 . . ?
C27 C26 H26A 120.1 . . ?
C28 C27 C26 121.0(6) . . ?
C28 C27 H27A 119.5 . . ?
C26 C27 H27A 119.5 . . ?
C27 C28 C29 121.9(6) . . ?
C27 C28 H28A 119.0 . . ?
C29 C28 H28A 119.0 . . ?
C21 C29 C28 122.8(5) . . ?
C21 C29 C30 120.0(6) . . ?
C28 C29 C30 117.2(6) . . ?
C24 C30 C29 119.2(6) . . ?
C24 C30 C25 122.2(7) . . ?
C29 C30 C25 118.6(7) . . ?
C32 C31 C39 120.3(5) . . ?
C32 C31 C21 120.6(5) . . ?
C39 C31 C21 119.1(4) . . ?
O4 C32 C31 123.7(5) . . ?
O4 C32 C33 118.1(5) . . ?
C31 C32 C33 118.1(6) . . ?
C34 C33 C32 122.5(6) . . ?
C34 C33 H33A 118.8 . . ?
C32 C33 H33A 118.8 . . ?
C33 C34 C40 120.8(6) . . ?
C33 C34 H34A 119.6 . . ?
C40 C34 H34A 119.6 . . ?
C36 C35 C40 121.8(7) . . ?
C36 C35 H35A 119.1 . . ?
C40 C35 H35A 119.1 . . ?
C35 C36 C37 119.6(6) . . ?
C35 C36 H36A 120.2 . . ?
C37 C36 H36A 120.2 . . ?
C38 C37 C36 119.8(6) . . ?
C38 C37 H37A 120.1 . . ?
C36 C37 H37A 120.1 . . ?
C37 C38 C39 122.5(6) . . ?
C37 C38 H38A 118.7 . . ?
C39 C38 H38A 118.7 . . ?
C38 C39 C31 122.5(5) . . ?
C38 C39 C40 117.8(5) . . ?
C31 C39 C40 119.6(5) . . ?
C34 C40 C35 122.8(6) . . ?
C34 C40 C39 118.7(6) . . ?
C35 C40 C39 118.4(6) . . ?
C42 C41 C49 119.5(5) . . ?
C42 C41 C51 118.6(5) . . ?
C49 C41 C51 121.9(5) . . ?
O5 C42 C41 118.9(5) . . ?
O5 C42 C43 120.4(5) . . ?
C41 C42 C43 120.7(5) . . ?
C44 C43 C42 120.1(5) . . ?
C44 C43 H43A 119.9 . . ?
C42 C43 H43A 119.9 . . ?
C43 C44 C50 121.7(5) . . ?
C43 C44 H44A 119.2 . . ?
C50 C44 H44A 119.2 . . ?
C46 C45 C50 121.9(6) . . ?
C46 C45 H45A 119.1 . . ?
C50 C45 H45A 119.1 . . ?
C45 C46 C47 120.3(7) . . ?
C45 C46 H46A 119.9 . . ?
C47 C46 H46A 119.9 . . ?
C48 C47 C46 120.6(7) . . ?
C48 C47 H47A 119.7 . . ?
C46 C47 H47A 119.7 . . ?
C47 C48 C49 121.5(7) . . ?
C47 C48 H48A 119.3 . . ?
C49 C48 H48A 119.3 . . ?
C48 C49 C41 122.8(6) . . ?
C48 C49 C50 117.4(6) . . ?
C41 C49 C50 119.8(5) . . ?
C44 C50 C45 123.4(6) . . ?
C44 C50 C49 118.2(6) . . ?
C45 C50 C49 118.4(6) . . ?
C52 C51 C59 117.6(7) . . ?
C52 C51 C41 120.3(6) . . ?
C59 C51 C41 122.1(6) . . ?
C51 C52 O6 122.6(7) . . ?
C51 C52 C53 122.1(7) . . ?
O6 C52 C53 115.3(7) . . ?
C54 C53 C52 120.4(7) . . ?
C54 C53 H53A 119.8 . . ?
C52 C53 H53A 119.8 . . ?
C53 C54 C60 120.8(6) . . ?
C53 C54 H54A 119.6 . . ?
C60 C54 H54A 119.6 . . ?
C56 C55 C60 120.7(8) . . ?
C56 C55 H55A 119.6 . . ?
C60 C55 H55A 119.6 . . ?
C55 C56 C57 119.7(8) . . ?
C55 C56 H56A 120.2 . . ?
C57 C56 H56A 120.2 . . ?
C58 C57 C56 121.3(8) . . ?
C58 C57 H57A 119.3 . . ?
C56 C57 H57A 119.3 . . ?
C57 C58 C59 121.1(7) . . ?
C57 C58 H58A 119.5 . . ?
C59 C58 H58A 119.5 . . ?
C60 C59 C58 117.2(5) . . ?
C60 C59 C51 120.8(6) . . ?
C58 C59 C51 122.0(6) . . ?
C54 C60 C59 118.2(5) . . ?
C54 C60 C55 121.8(6) . . ?
C59 C60 C55 120.0(6) . . ?
C62 C61 C69 118.0(7) . . ?
C62 C61 C71 119.4(6) . . ?
C69 C61 C71 122.6(6) . . ?
C61 C62 O7 122.8(7) . . ?
C61 C62 C63 122.7(7) . . ?
O7 C62 C63 114.5(7) . . ?
C64 C63 C62 118.2(7) . . ?
C64 C63 H63A 120.9 . . ?
C62 C63 H63A 120.9 . . ?
C63 C64 C70 122.9(6) . . ?
C63 C64 H64A 118.5 . . ?
C70 C64 H64A 118.5 . . ?
C66 C65 C70 122.3(7) . . ?
C66 C65 H65A 118.9 . . ?
C70 C65 H65A 118.9 . . ?
C65 C66 C67 120.3(7) . . ?
C65 C66 H66A 119.8 . . ?
C67 C66 H66A 119.8 . . ?
C68 C67 C66 119.1(7) . . ?
C68 C67 H67A 120.4 . . ?
C66 C67 H67A 120.4 . . ?
C67 C68 C69 121.2(7) . . ?
C67 C68 H68A 119.4 . . ?
C69 C68 H68A 119.4 . . ?
C68 C69 C70 119.4(5) . . ?
C68 C69 C61 121.3(6) . . ?
C70 C69 C61 119.2(6) . . ?
C64 C70 C69 118.8(5) . . ?
C64 C70 C65 123.6(7) . . ?
C69 C70 C65 117.6(6) . . ?
C72 C71 C79 119.8(5) . . ?
C72 C71 C61 118.8(5) . . ?
C79 C71 C61 121.4(5) . . ?
O8 C72 C71 118.9(5) . . ?
O8 C72 C73 120.4(5) . . ?
C71 C72 C73 120.7(5) . . ?
C74 C73 C72 120.1(6) . . ?
C74 C73 H73A 120.0 . . ?
C72 C73 H73A 120.0 . . ?
C73 C74 C80 121.5(6) . . ?
C73 C74 H74A 119.2 . . ?
C80 C74 H74A 119.2 . . ?
C76 C75 C80 120.4(6) . . ?
C76 C75 H75A 119.8 . . ?
C80 C75 H75A 119.8 . . ?
C75 C76 C77 120.4(7) . . ?
C75 C76 H76A 119.8 . . ?
C77 C76 H76A 119.8 . . ?
C78 C77 C76 120.7(7) . . ?
C78 C77 H77A 119.7 . . ?
C76 C77 H77A 119.7 . . ?
C77 C78 C79 121.5(6) . . ?
C77 C78 H78A 119.3 . . ?
C79 C78 H78A 119.3 . . ?
C78 C79 C80 117.7(5) . . ?
C78 C79 C71 122.7(6) . . ?
C80 C79 C71 119.5(5) . . ?
C75 C80 C79 119.4(6) . . ?
C75 C80 C74 122.3(6) . . ?
C79 C80 C74 118.3(5) . . ?
C82 C81 O9 124.4(14) . . ?
C82 C81 H81A 106.2 . . ?
O9 C81 H81A 106.2 . . ?
C82 C81 H81B 106.2 . . ?
O9 C81 H81B 106.2 . . ?
H81A C81 H81B 106.4 . . ?
C81 C82 H82A 109.5 . . ?
C81 C82 H82B 109.5 . . ?
H82A C82 H82B 109.5 . . ?
C81 C82 H82C 109.5 . . ?
H82A C82 H82C 109.5 . . ?
H82B C82 H82C 109.5 . . ?
C84 C83 O10 140(2) . . ?
C84 C83 H83A 102.0 . . ?
O10 C83 H83A 102.0 . . ?
C84 C83 H83B 102.0 . . ?
O10 C83 H83B 102.0 . . ?
H83A C83 H83B 104.8 . . ?
C83 C84 H84A 109.5 . . ?
C83 C84 H84B 109.5 . . ?
H84A C84 H84B 109.5 . . ?
C83 C84 H84C 109.5 . . ?
H84A C84 H84C 109.5 . . ?
H84B C84 H84C 109.5 . . ?

loop_
_geom_bond_atom_site_label_1
_geom_bond_atom_site_label_2
_geom_bond_distance
_geom_bond_site_symmetry_2
_geom_bond_publ_flag
Ag1 N2 2.133(4) . ?
Ag1 N1 2.140(4) . ?
Ag2 N4 2.129(4) . ?
Ag2 N3 2.150(4) . ?
N1 H1A 0.9000 . ?
N1 H1B 0.9000 . ?
N1 H1C 0.9000 . ?
N2 H2A 0.9000 . ?
N2 H2B 0.9000 . ?
N2 H2C 0.9000 . ?
N3 H3A 0.9000 . ?
N3 H3B 0.9000 . ?
N3 H3C 0.9000 . ?
N4 H4A 0.9000 . ?
N4 H4B 0.9000 . ?
N4 H4C 0.9000 . ?
O1 C2 1.351(6) . ?
O1 H1D 0.88(6) . ?
O2 C12 1.322(6) . ?
O3 C22 1.362(7) . ?
O3 H3D 0.75(6) . ?
O4 C32 1.333(6) . ?
O5 C42 1.349(6) . ?
O5 H5B 0.86(4) . ?
O6 C52 1.366(7) . ?
O6 H6A 0.8300 . ?
O7 C62 1.383(7) . ?
O7 H7A 0.8300 . ?
O8 C72 1.347(6) . ?
O8 H8B 0.81(4) . ?
O9 C81 1.523(14) . ?
O9 H9A 0.8245 . ?
O10 C83 1.534(15) . ?
O10 H10A 0.8297 . ?
C1 C2 1.386(7) . ?
C1 C9 1.434(7) . ?
C1 C11 1.508(6) . ?
C2 C3 1.399(7) . ?
C3 C4 1.369(8) . ?
C3 H3E 0.9400 . ?
C4 C10 1.419(8) . ?
C4 H4D 0.9400 . ?
C5 C6 1.348(9) . ?
C5 C10 1.397(9) . ?
C5 H5A 0.9400 . ?
C6 C7 1.397(8) . ?
C6 H6B 0.9400 . ?
C7 C8 1.383(7) . ?
C7 H7B 0.9400 . ?
C8 C9 1.413(7) . ?
C8 H8A 0.9400 . ?
C9 C10 1.425(8) . ?
C11 C12 1.380(7) . ?
C11 C19 1.428(7) . ?
C12 C13 1.433(7) . ?
C13 C14 1.371(8) . ?
C13 H13A 0.9400 . ?
C14 C20 1.408(8) . ?
C14 H14A 0.9400 . ?
C15 C16 1.345(9) . ?
C15 C20 1.427(9) . ?
C15 H15A 0.9400 . ?
C16 C17 1.391(8) . ?
C16 H16A 0.9400 . ?
C17 C18 1.359(7) . ?
C17 H17A 0.9400 . ?
C18 C19 1.408(7) . ?
C18 H18A 0.9400 . ?
C19 C20 1.430(7) . ?
C21 C22 1.363(8) . ?
C21 C29 1.418(7) . ?
C21 C31 1.501(6) . ?
C22 C23 1.404(7) . ?
C23 C24 1.365(8) . ?
C23 H23A 0.9400 . ?
C24 C30 1.384(9) . ?
C24 H24A 0.9400 . ?
C25 C26 1.351(9) . ?
C25 C30 1.430(10) . ?
C25 H25A 0.9400 . ?
C26 C27 1.389(8) . ?
C26 H26A 0.9400 . ?
C27 C28 1.353(7) . ?
C27 H27A 0.9400 . ?
C28 C29 1.419(7) . ?
C28 H28A 0.9400 . ?
C29 C30 1.422(8) . ?
C31 C32 1.386(7) . ?
C31 C39 1.426(7) . ?
C32 C33 1.426(8) . ?
C33 C34 1.351(8) . ?
C33 H33A 0.9400 . ?
C34 C40 1.399(8) . ?
C34 H34A 0.9400 . ?
C35 C36 1.368(9) . ?
C35 C40 1.412(10) . ?
C35 H35A 0.9400 . ?
C36 C37 1.399(8) . ?
C36 H36A 0.9400 . ?
C37 C38 1.368(7) . ?
C37 H37A 0.9400 . ?
C38 C39 1.396(7) . ?
C38 H38A 0.9400 . ?
C39 C40 1.429(7) . ?
C41 C42 1.381(7) . ?
C41 C49 1.414(8) . ?
C41 C51 1.492(8) . ?
C42 C43 1.415(7) . ?
C43 C44 1.355(7) . ?
C43 H43A 0.9400 . ?
C44 C50 1.410(7) . ?
C44 H44A 0.9400 . ?
C45 C46 1.336(8) . ?
C45 C50 1.416(8) . ?
C45 H45A 0.9400 . ?
C46 C47 1.384(10) . ?
C46 H46A 0.9400 . ?
C47 C48 1.365(9) . ?
C47 H47A 0.9400 . ?
C48 C49 1.409(8) . ?
C48 H48A 0.9400 . ?
C49 C50 1.431(8) . ?
C51 C52 1.366(9) . ?
C51 C59 1.427(8) . ?
C52 C53 1.387(10) . ?
C53 C54 1.361(8) . ?
C53 H53A 0.9400 . ?
C54 C60 1.404(8) . ?
C54 H54A 0.9400 . ?
C55 C56 1.359(9) . ?
C55 C60 1.415(8) . ?
C55 H55A 0.9400 . ?
C56 C57 1.385(10) . ?
C56 H56A 0.9400 . ?
C57 C58 1.360(8) . ?
C57 H57A 0.9400 . ?
C58 C59 1.420(7) . ?
C58 H58A 0.9400 . ?
C59 C60 1.408(7) . ?
C61 C62 1.375(9) . ?
C61 C69 1.430(8) . ?
C61 C71 1.497(8) . ?
C62 C63 1.421(10) . ?
C63 C64 1.333(8) . ?
C63 H63A 0.9400 . ?
C64 C70 1.406(8) . ?
C64 H64A 0.9400 . ?
C65 C66 1.338(10) . ?
C65 C70 1.422(8) . ?
C65 H65A 0.9400 . ?
C66 C67 1.427(11) . ?
C66 H66A 0.9400 . ?
C67 C68 1.373(8) . ?
C67 H67A 0.9400 . ?
C68 C69 1.408(7) . ?
C68 H68A 0.9400 . ?
C69 C70 1.420(8) . ?
C71 C72 1.372(7) . ?
C71 C79 1.422(7) . ?
C72 C73 1.414(7) . ?
C73 C74 1.351(7) . ?
C73 H73A 0.9400 . ?
C74 C80 1.419(7) . ?
C74 H74A 0.9400 . ?
C75 C76 1.360(9) . ?
C75 C80 1.413(8) . ?
C75 H75A 0.9400 . ?
C76 C77 1.382(9) . ?
C76 H76A 0.9400 . ?
C77 C78 1.359(8) . ?
C77 H77A 0.9400 . ?
C78 C79 1.403(7) . ?
C78 H78A 0.9400 . ?
C79 C80 1.416(7) . ?
C81 C82 1.350(14) . ?
C81 H81A 0.9800 . ?
C81 H81B 0.9800 . ?
C82 H82A 0.9700 . ?
C82 H82B 0.9700 . ?
C82 H82C 0.9700 . ?
C83 C84 1.093(16) . ?
C83 H83A 0.9800 . ?
C83 H83B 0.9800 . ?
C84 H84A 0.9700 . ?
C84 H84B 0.9700 . ?
C84 H84C 0.9700 . ?

loop_
_geom_hbond_atom_site_label_D
_geom_hbond_atom_site_label_H
_geom_hbond_atom_site_label_A
_geom_hbond_distance_DH
_geom_hbond_distance_HA
_geom_hbond_distance_DA
_geom_hbond_angle_DHA
_geom_hbond_site_symmetry_A
N1 H1A O8 0.90 2.23 3.110(6) 164.5 .
N1 H1B O1 0.90 2.38 3.034(6) 129.9 .
N2 H2A O7 0.90 2.49 3.249(7) 142.3 1_455
N2 H2B O4 0.90 2.10 2.947(5) 155.5 1_455
N3 H3A O6 0.90 2.43 3.175(7) 140.3 1_455
N3 H3B O2 0.90 2.12 2.963(5) 156.0 1_455
N4 H4A O5 0.90 2.38 3.098(6) 136.4 .
N4 H4B O3 0.90 2.19 3.036(6) 155.8 1_455
O1 H1D O4 0.88(6) 1.75(6) 2.630(5) 173(6) .
O3 H3D O2 0.75(6) 1.89(6) 2.640(5) 176(7) 1_655
O5 H5B O2 0.86(4) 1.72(4) 2.562(5) 167(7) .
O6 H6A O9 0.83 2.06 2.782(7) 145.8 1_564
O7 H7A O10 0.83 2.06 2.765(7) 143.1 .
O8 H8B O4 0.81(4) 1.76(4) 2.571(5) 173(8) .
